data_4088195
loop_
_publ_author_name
'He, Fan'
'Danopoulos, Andreas A.'
'Braunstein, Pierre'

_publ_section_title
;
 Trifunctional pNHC, Imine, Pyridine Pincer-Type Iridium(III) Complexes:
 Synthetic, Structural, and Reactivity Studies
;
_journal_issue 2
_journal_name_full Organometallics
_journal_page_first 198
_journal_paper_doi 10.1021/acs.organomet.5b00926
_journal_volume 35
_journal_year 2015
_chemical_formula_moiety 'C31 H48 Cl Ir N4 P, B F4, C H2 Cl2'
_chemical_formula_sum 'C32 H50 B Cl3 F4 Ir N4 P'
_chemical_formula_weight 907.09
_space_group_crystal_system triclinic
_space_group_IT_number 2
_space_group_name_Hall '-P 1'
_space_group_name_H-M_alt 'P -1'
_atom_sites_solution_hydrogens mixed
_atom_sites_solution_primary direct
_atom_sites_solution_secondary difmap
_audit_creation_method SHELXL-2013
_cell_angle_alpha 93.175(5)
_cell_angle_beta 93.492(5)
_cell_angle_gamma 93.730(5)
_cell_formula_units_Z 2
_cell_length_a 9.234(5)
_cell_length_b 12.118(5)
_cell_length_c 18.115(5)
_cell_measurement_reflns_used 9789
_cell_measurement_temperature 173(2)
_cell_measurement_theta_max 31.71
_cell_measurement_theta_min 2.21
_cell_volume 2015.4(15)
_computing_cell_refinement 'Bruker SAINT'
_computing_data_collection 'Bruker APEX2'
_computing_data_reduction 'Bruker SAINT'
_computing_molecular_graphics 'Bruker SHELXTL'
_computing_publication_material 'Bruker SHELXTL'
_computing_structure_refinement 'SHELXL-2013 (Sheldrick, 2013)'
_computing_structure_solution 'SHELXS-2013 (Sheldrick, 2013)'
_diffrn_ambient_temperature 173(2)
_diffrn_measured_fraction_theta_full 1.000
_diffrn_measured_fraction_theta_max 0.996
_diffrn_measurement_device_type 'Bruker APEX-II CCD'
_diffrn_measurement_method '\f and \w scans'
_diffrn_radiation_type MoK\a
_diffrn_radiation_wavelength 0.71073
_diffrn_reflns_av_R_equivalents 0.0336
_diffrn_reflns_av_unetI/netI 0.0391
_diffrn_reflns_Laue_measured_fraction_full 1.000
_diffrn_reflns_Laue_measured_fraction_max 0.996
_diffrn_reflns_limit_h_max 13
_diffrn_reflns_limit_h_min -13
_diffrn_reflns_limit_k_max 18
_diffrn_reflns_limit_k_min -18
_diffrn_reflns_limit_l_max 26
_diffrn_reflns_limit_l_min -26
_diffrn_reflns_number 52682
_diffrn_reflns_point_group_measured_fraction_full 1.000
_diffrn_reflns_point_group_measured_fraction_max 0.996
_diffrn_reflns_theta_full 25.242
_diffrn_reflns_theta_max 31.974
_diffrn_reflns_theta_min 1.687
_diffrn_source 'fine focus sea'
_exptl_absorpt_coefficient_mu 3.596
_exptl_absorpt_correction_T_max 0.7463
_exptl_absorpt_correction_T_min 0.5682
_exptl_absorpt_correction_type multi-scan
_exptl_absorpt_process_details sadabs
_exptl_crystal_colour orange
_exptl_crystal_density_diffrn 1.495
_exptl_crystal_description plate
_exptl_crystal_F_000 908
_exptl_crystal_size_max 0.35
_exptl_crystal_size_mid 0.25
_exptl_crystal_size_min 0.15
_platon_squeeze_details
;
 The residual electron density was assigned to half a molecule of the
 diethyl ether solvent [34/2 = 17 e per asymmetric unit; half a molecule
 of C4H10O would give 21e].
;
_refine_diff_density_max 1.518
_refine_diff_density_min -1.361
_refine_diff_density_rms 0.113
_refine_ls_extinction_method none
_refine_ls_goodness_of_fit_ref 1.024
_refine_ls_hydrogen_treatment constr
_refine_ls_matrix_type full
_refine_ls_number_parameters 426
_refine_ls_number_reflns 13891
_refine_ls_number_restraints 0
_refine_ls_restrained_S_all 1.024
_refine_ls_R_factor_all 0.0423
_refine_ls_R_factor_gt 0.0319
_refine_ls_shift/su_max 0.004
_refine_ls_shift/su_mean 0.000
_refine_ls_structure_factor_coef Fsqd
_refine_ls_weighting_details 'w=1/[\s^2^(Fo^2^)+(0.0436P)^2^+0.4536P] where P=(Fo^2^+2Fc^2^)/3'
_refine_ls_weighting_scheme calc
_refine_ls_wR_factor_gt 0.0743
_refine_ls_wR_factor_ref 0.0774
_reflns_Friedel_coverage 0.000
_reflns_number_gt 11780
_reflns_number_total 13891
_reflns_threshold_expression 'I > 2\s(I)'
_cod_data_source_file om5b00926_si_001.cif
_cod_data_source_block pbfh150521
_cod_database_code 4088195
_shelx_space_group_comment
;
The symmetry employed for this shelxl refinement is uniquely defined
by the following loop, which should always be used as a source of
symmetry information in preference to the above space-group names.
They are only intended as comments.
;
_shelxl_version_number 2013-4

loop_
_space_group_symop_operation_xyz
'x, y, z'
'-x, -y, -z'

loop_
_atom_site_label
_atom_site_type_symbol
_atom_site_fract_x
_atom_site_fract_y
_atom_site_fract_z
_atom_site_U_iso_or_equiv
_atom_site_adp_type
_atom_site_occupancy
_atom_site_site_symmetry_order
_atom_site_calc_flag
_atom_site_refinement_flags_posn
_atom_site_refinement_flags_adp
C1 C 0.4665(3) -0.0759(2) 0.83993(14) 0.0263(5) Uani 1 1 d . .
C2 C 0.2917(4) -0.1845(3) 0.88917(17) 0.0396(7) Uani 1 1 d . .
H2 H 0.2300 -0.2480 0.8969 0.048 Uiso 1 1 calc R U
C3 C 0.2921(4) -0.0854(3) 0.92535(16) 0.0378(7) Uani 1 1 d . .
H3 H 0.2315 -0.0646 0.9636 0.045 Uiso 1 1 calc R U
C4 C 0.4449(3) 0.0915(2) 0.91342(14) 0.0284(5) Uani 1 1 d . .
C5 C 0.3991(4) 0.1588(3) 0.97096(16) 0.0379(7) Uani 1 1 d . .
H5 H 0.3267 0.1329 1.0021 0.045 Uiso 1 1 calc R U
C6 C 0.4637(4) 0.2652(3) 0.98073(17) 0.0435(8) Uani 1 1 d . .
H6 H 0.4358 0.3137 1.0196 0.052 Uiso 1 1 calc R U
C7 C 0.5694(4) 0.3023(3) 0.93434(16) 0.0400(7) Uani 1 1 d . .
H7 H 0.6143 0.3752 0.9417 0.048 Uiso 1 1 calc R U
C8 C 0.6076(4) 0.2315(2) 0.87757(15) 0.0310(6) Uani 1 1 d . .
C9 C 0.7078(3) 0.2563(2) 0.81976(15) 0.0303(6) Uani 1 1 d . .
C10 C 0.7710(4) 0.3732(2) 0.81911(19) 0.0444(8) Uani 1 1 d . .
H10A H 0.8391 0.3786 0.7798 0.067 Uiso 1 1 calc R U
H10B H 0.8225 0.3950 0.8671 0.067 Uiso 1 1 calc R U
H10C H 0.6926 0.4225 0.8099 0.067 Uiso 1 1 calc R U
C11 C 0.7999(3) 0.2062(2) 0.70556(15) 0.0274(5) Uani 1 1 d . .
C12 C 0.7199(3) 0.2592(2) 0.65161(15) 0.0289(5) Uani 1 1 d . .
C13 C 0.7869(4) 0.2805(3) 0.58585(17) 0.0393(7) Uani 1 1 d . .
H13 H 0.7345 0.3144 0.5475 0.047 Uiso 1 1 calc R U
C14 C 0.9270(4) 0.2534(3) 0.5760(2) 0.0494(9) Uani 1 1 d . .
H14 H 0.9701 0.2681 0.5309 0.059 Uiso 1 1 calc R U
C15 C 1.0047(4) 0.2051(3) 0.6309(2) 0.0498(9) Uani 1 1 d . .
H15 H 1.1019 0.1880 0.6235 0.060 Uiso 1 1 calc R U
C16 C 0.9443(3) 0.1804(3) 0.6979(2) 0.0386(7) Uani 1 1 d . .
C17 C 0.5687(4) 0.2971(3) 0.66050(17) 0.0365(6) Uani 1 1 d . .
H17 H 0.5444 0.2867 0.7128 0.044 Uiso 1 1 calc R U
C18 C 0.4530(4) 0.2312(3) 0.6099(2) 0.0527(9) Uani 1 1 d . .
H18A H 0.4793 0.2339 0.5584 0.079 Uiso 1 1 calc R U
H18B H 0.3590 0.2630 0.6150 0.079 Uiso 1 1 calc R U
H18C H 0.4459 0.1540 0.6236 0.079 Uiso 1 1 calc R U
C19 C 0.5643(5) 0.4213(3) 0.6470(2) 0.0556(10) Uani 1 1 d . .
H19A H 0.6476 0.4625 0.6742 0.083 Uiso 1 1 calc R U
H19B H 0.4738 0.4485 0.6644 0.083 Uiso 1 1 calc R U
H19C H 0.5685 0.4320 0.5940 0.083 Uiso 1 1 calc R U
C20 C 1.0303(4) 0.1288(3) 0.7592(2) 0.0493(9) Uani 1 1 d . .
H20 H 0.9624 0.0740 0.7811 0.059 Uiso 1 1 calc R U
C21 C 1.0858(6) 0.2145(5) 0.8213(3) 0.0940(19) Uani 1 1 d . .
H21A H 1.1501 0.2715 0.8013 0.141 Uiso 1 1 calc R U
H21B H 1.1398 0.1779 0.8601 0.141 Uiso 1 1 calc R U
H21C H 1.0031 0.2489 0.8422 0.141 Uiso 1 1 calc R U
C22 C 1.1584(5) 0.0648(4) 0.7314(3) 0.0762(15) Uani 1 1 d . .
H22A H 1.1227 0.0121 0.6903 0.114 Uiso 1 1 calc R U
H22B H 1.2008 0.0246 0.7720 0.114 Uiso 1 1 calc R U
H22C H 1.2327 0.1173 0.7144 0.114 Uiso 1 1 calc R U
C23 C 0.5181(4) -0.2102(3) 0.66623(16) 0.0389(7) Uani 1 1 d . .
H23 H 0.4877 -0.2558 0.7077 0.047 Uiso 1 1 calc R U
C24 C 0.5522(5) -0.2953(3) 0.6050(2) 0.0558(10) Uani 1 1 d . .
H24A H 0.4676 -0.3480 0.5938 0.084 Uiso 1 1 calc R U
H24B H 0.6359 -0.3352 0.6218 0.084 Uiso 1 1 calc R U
H24C H 0.5748 -0.2572 0.5604 0.084 Uiso 1 1 calc R U
C25 C 0.3849(5) -0.1522(4) 0.6436(3) 0.0634(11) Uani 1 1 d . .
H25A H 0.4050 -0.1073 0.6016 0.095 Uiso 1 1 calc R U
H25B H 0.3586 -0.1042 0.6853 0.095 Uiso 1 1 calc R U
H25C H 0.3043 -0.2073 0.6292 0.095 Uiso 1 1 calc R U
C26 C 0.7968(4) -0.2252(3) 0.74274(19) 0.0420(7) Uani 1 1 d . .
H26 H 0.8037 -0.2811 0.7007 0.050 Uiso 1 1 calc R U
C27 C 0.7325(5) -0.2881(3) 0.8049(2) 0.0562(10) Uani 1 1 d . .
H27A H 0.7955 -0.3468 0.8184 0.084 Uiso 1 1 calc R U
H27B H 0.6355 -0.3210 0.7882 0.084 Uiso 1 1 calc R U
H27C H 0.7252 -0.2369 0.8482 0.084 Uiso 1 1 calc R U
C28 C 0.9515(4) -0.1803(3) 0.7652(2) 0.0550(9) Uani 1 1 d . .
H28A H 0.9519 -0.1310 0.8099 0.083 Uiso 1 1 calc R U
H28B H 0.9905 -0.1391 0.7250 0.083 Uiso 1 1 calc R U
H28C H 1.0119 -0.2421 0.7752 0.083 Uiso 1 1 calc R U
C29 C 0.7741(4) -0.0660(3) 0.62855(17) 0.0432(8) Uani 1 1 d . .
H29 H 0.8461 -0.0065 0.6511 0.052 Uiso 1 1 calc R U
C30 C 0.8641(6) -0.1457(4) 0.5828(2) 0.0700(13) Uani 1 1 d . .
H30A H 0.7980 -0.2003 0.5535 0.105 Uiso 1 1 calc R U
H30B H 0.9282 -0.1840 0.6164 0.105 Uiso 1 1 calc R U
H30C H 0.9228 -0.1032 0.5495 0.105 Uiso 1 1 calc R U
C31 C 0.6765(6) -0.0095(3) 0.5759(2) 0.0583(11) Uani 1 1 d . .
H31A H 0.7355 0.0323 0.5424 0.087 Uiso 1 1 calc R U
H31B H 0.6189 0.0414 0.6039 0.087 Uiso 1 1 calc R U
H31C H 0.6112 -0.0650 0.5470 0.087 Uiso 1 1 calc R U
C32 C 0.1453(6) 0.4984(5) 0.6427(3) 0.0863(16) Uani 1 1 d . .
H32A H 0.1356 0.4236 0.6621 0.104 Uiso 1 1 calc R U
H32B H 0.2238 0.5419 0.6733 0.104 Uiso 1 1 calc R U
B1 B 0.3576(8) 0.5226(4) 0.8282(3) 0.0742(18) Uani 1 1 d . .
N1 N 0.3981(3) -0.1779(2) 0.83802(13) 0.0339(5) Uani 1 1 d . .
H1N H 0.4182 -0.2336 0.8080 0.041 Uiso 1 1 calc R U
N2 N 0.3992(3) -0.01912(19) 0.89563(12) 0.0289(5) Uani 1 1 d . .
N3 N 0.5445(2) 0.12922(18) 0.86894(11) 0.0245(4) Uani 1 1 d . .
N4 N 0.7281(3) 0.17613(17) 0.77180(12) 0.0253(4) Uani 1 1 d . .
F1 F 0.3771(4) 0.4221(2) 0.79829(18) 0.0960(11) Uani 1 1 d . .
F2 F 0.3721(3) 0.60363(19) 0.77719(15) 0.0736(8) Uani 1 1 d . .
F3 F 0.2286(10) 0.5275(5) 0.8516(6) 0.288(6) Uani 1 1 d . .
F4 F 0.4588(9) 0.5474(3) 0.8838(2) 0.209(4) Uani 1 1 d . .
P1 P 0.67726(9) -0.11983(6) 0.70713(4) 0.02769(14) Uani 1 1 d . .
Cl1 Cl 0.80214(8) -0.00707(6) 0.89390(3) 0.03281(14) Uani 1 1 d . .
Cl2 Cl 0.19710(18) 0.48532(16) 0.55014(10) 0.1062(6) Uani 1 1 d . .
Cl3 Cl -0.0135(3) 0.5603(3) 0.6524(2) 0.2160(17) Uani 1 1 d . .
Ir1 Ir 0.61426(2) 0.01624(2) 0.79267(2) 0.02290(3) Uani 1 1 d . .
H1 H 0.4619 0.0396 0.7418 0.050 Uiso 1 1 d . .

loop_
_atom_site_aniso_label
_atom_site_aniso_U_11
_atom_site_aniso_U_22
_atom_site_aniso_U_33
_atom_site_aniso_U_23
_atom_site_aniso_U_13
_atom_site_aniso_U_12
C1 0.0260(13) 0.0277(11) 0.0257(11) 0.0025(9) 0.0023(10) 0.0042(10)
C2 0.0318(16) 0.0504(17) 0.0361(14) 0.0065(13) 0.0085(13) -0.0108(14)
C3 0.0316(16) 0.0532(18) 0.0293(13) 0.0055(12) 0.0091(12) -0.0014(14)
C4 0.0281(14) 0.0356(13) 0.0223(11) 0.0012(9) 0.0021(10) 0.0084(11)
C5 0.0413(18) 0.0480(17) 0.0263(12) -0.0001(11) 0.0089(12) 0.0143(14)
C6 0.059(2) 0.0426(16) 0.0301(13) -0.0067(12) 0.0062(14) 0.0200(16)
C7 0.057(2) 0.0321(14) 0.0309(13) -0.0039(11) 0.0021(14) 0.0063(14)
C8 0.0402(16) 0.0250(11) 0.0276(12) 0.0007(9) -0.0007(12) 0.0032(11)
C9 0.0384(16) 0.0232(11) 0.0287(12) 0.0024(9) -0.0028(11) 0.0006(11)
C10 0.059(2) 0.0293(13) 0.0428(16) -0.0050(12) 0.0063(16) -0.0106(14)
C11 0.0241(13) 0.0245(11) 0.0335(12) 0.0025(9) 0.0055(11) -0.0024(10)
C12 0.0309(14) 0.0267(11) 0.0297(12) 0.0038(9) 0.0065(11) 0.0008(11)
C13 0.051(2) 0.0355(14) 0.0338(14) 0.0088(11) 0.0143(14) 0.0022(14)
C14 0.052(2) 0.0456(18) 0.055(2) 0.0135(15) 0.0299(18) 0.0011(16)
C15 0.0317(17) 0.0474(18) 0.074(2) 0.0146(17) 0.0235(17) 0.0017(15)
C16 0.0241(14) 0.0356(14) 0.0568(19) 0.0097(13) 0.0067(14) -0.0023(12)
C17 0.0351(16) 0.0418(15) 0.0356(14) 0.0136(12) 0.0054(13) 0.0119(13)
C18 0.0383(19) 0.065(2) 0.054(2) 0.0158(17) -0.0038(17) 0.0003(18)
C19 0.058(2) 0.0454(19) 0.067(2) 0.0152(17) 0.007(2) 0.0191(18)
C20 0.0250(16) 0.0516(19) 0.072(2) 0.0181(17) -0.0025(16) 0.0025(15)
C21 0.065(3) 0.090(4) 0.118(5) 0.005(3) -0.050(3) -0.004(3)
C22 0.032(2) 0.090(3) 0.115(4) 0.042(3) 0.018(2) 0.023(2)
C23 0.0461(19) 0.0401(15) 0.0287(13) -0.0039(11) 0.0019(13) -0.0050(14)
C24 0.082(3) 0.0344(16) 0.0476(19) -0.0081(14) -0.005(2) -0.0033(18)
C25 0.051(2) 0.062(2) 0.072(3) -0.020(2) -0.018(2) 0.005(2)
C26 0.0411(18) 0.0399(16) 0.0461(17) -0.0034(13) 0.0037(15) 0.0156(14)
C27 0.065(3) 0.0415(18) 0.064(2) 0.0146(16) -0.003(2) 0.0142(18)
C28 0.042(2) 0.061(2) 0.064(2) -0.0072(18) 0.0056(18) 0.0185(18)
C29 0.054(2) 0.0429(16) 0.0333(14) -0.0027(12) 0.0166(15) -0.0027(15)
C30 0.090(4) 0.071(3) 0.052(2) -0.0091(19) 0.039(2) 0.006(3)
C31 0.095(4) 0.0407(17) 0.0396(17) 0.0055(14) 0.014(2) 0.000(2)
C32 0.070(4) 0.070(3) 0.117(5) -0.006(3) -0.008(3) 0.009(3)
B1 0.117(5) 0.041(2) 0.069(3) 0.004(2) 0.043(3) -0.001(3)
N1 0.0368(14) 0.0337(11) 0.0305(11) 0.0015(9) 0.0065(10) -0.0061(11)
N2 0.0264(12) 0.0337(11) 0.0272(10) 0.0021(8) 0.0058(9) 0.0030(10)
N3 0.0236(11) 0.0315(10) 0.0200(9) 0.0055(7) 0.0033(8) 0.0089(9)
N4 0.0257(11) 0.0251(9) 0.0252(9) 0.0029(7) 0.0011(9) 0.0023(9)
F1 0.143(3) 0.0470(14) 0.099(2) 0.0000(14) 0.028(2) 0.0041(16)
F2 0.096(2) 0.0443(12) 0.0767(16) 0.0067(11) -0.0006(15) -0.0208(13)
F3 0.301(9) 0.171(5) 0.456(12) 0.153(6) 0.324(10) 0.111(5)
F4 0.447(11) 0.075(2) 0.086(3) 0.015(2) -0.093(4) -0.040(4)
P1 0.0319(4) 0.0287(3) 0.0229(3) 0.0003(2) 0.0048(3) 0.0040(3)
Cl1 0.0316(3) 0.0437(3) 0.0236(3) 0.0033(2) -0.0016(3) 0.0080(3)
Cl2 0.0803(10) 0.1310(13) 0.1046(11) 0.0474(10) -0.0194(9) -0.0240(10)
Cl3 0.148(2) 0.191(3) 0.298(4) -0.130(3) -0.047(2) 0.108(2)
Ir1 0.02311(5) 0.02488(5) 0.02109(5) 0.00192(3) 0.00221(3) 0.00343(3)

loop_
_atom_type_symbol
_atom_type_description
_atom_type_scat_dispersion_real
_atom_type_scat_dispersion_imag
_atom_type_scat_source
C C 0.0033 0.0016 'International Tables Vol C Tables 4.2.6.8 and 6.1.1.4'
H H 0.0000 0.0000 'International Tables Vol C Tables 4.2.6.8 and 6.1.1.4'
B B 0.0013 0.0007 'International Tables Vol C Tables 4.2.6.8 and 6.1.1.4'
N N 0.0061 0.0033 'International Tables Vol C Tables 4.2.6.8 and 6.1.1.4'
F F 0.0171 0.0103 'International Tables Vol C Tables 4.2.6.8 and 6.1.1.4'
P P 0.1023 0.0942 'International Tables Vol C Tables 4.2.6.8 and 6.1.1.4'
Cl Cl 0.1484 0.1585 'International Tables Vol C Tables 4.2.6.8 and 6.1.1.4'
Ir Ir -1.4442 7.9887 'International Tables Vol C Tables 4.2.6.8 and 6.1.1.4'

loop_
_geom_angle_atom_site_label_1
_geom_angle_atom_site_label_2
_geom_angle_atom_site_label_3
_geom_angle
N1 C1 N2 102.5(2)
N1 C1 Ir1 143.7(2)
N2 C1 Ir1 113.75(19)
C3 C2 N1 107.7(3)
C3 C2 H2 126.2
N1 C2 H2 126.2
C2 C3 N2 105.8(3)
C2 C3 H3 127.1
N2 C3 H3 127.1
N3 C4 C5 121.2(3)
N3 C4 N2 112.2(2)
C5 C4 N2 126.6(3)
C6 C5 C4 116.9(3)
C6 C5 H5 121.5
C4 C5 H5 121.5
C5 C6 C7 120.9(3)
C5 C6 H6 119.6
C7 C6 H6 119.6
C8 C7 C6 119.0(3)
C8 C7 H7 120.5
C6 C7 H7 120.5
N3 C8 C7 119.4(3)
N3 C8 C9 112.8(2)
C7 C8 C9 127.6(3)
N4 C9 C8 117.0(2)
N4 C9 C10 125.8(3)
C8 C9 C10 117.1(2)
C9 C10 H10A 109.5
C9 C10 H10B 109.5
H10A C10 H10B 109.5
C9 C10 H10C 109.5
H10A C10 H10C 109.5
H10B C10 H10C 109.5
C12 C11 C16 122.7(3)
C12 C11 N4 117.9(2)
C16 C11 N4 119.4(2)
C11 C12 C13 117.2(3)
C11 C12 C17 124.3(2)
C13 C12 C17 118.4(3)
C14 C13 C12 121.2(3)
C14 C13 H13 119.4
C12 C13 H13 119.4
C15 C14 C13 120.2(3)
C15 C14 H14 119.9
C13 C14 H14 119.9
C14 C15 C16 121.7(3)
C14 C15 H15 119.1
C16 C15 H15 119.1
C11 C16 C15 116.8(3)
C11 C16 C20 121.3(3)
C15 C16 C20 121.9(3)
C12 C17 C18 113.0(3)
C12 C17 C19 110.6(3)
C18 C17 C19 109.6(3)
C12 C17 H17 107.8
C18 C17 H17 107.8
C19 C17 H17 107.8
C17 C18 H18A 109.5
C17 C18 H18B 109.5
H18A C18 H18B 109.5
C17 C18 H18C 109.5
H18A C18 H18C 109.5
H18B C18 H18C 109.5
C17 C19 H19A 109.5
C17 C19 H19B 109.5
H19A C19 H19B 109.5
C17 C19 H19C 109.5
H19A C19 H19C 109.5
H19B C19 H19C 109.5
C16 C20 C21 111.8(3)
C16 C20 C22 113.4(4)
C21 C20 C22 109.9(4)
C16 C20 H20 107.1
C21 C20 H20 107.1
C22 C20 H20 107.1
C20 C21 H21A 109.5
C20 C21 H21B 109.5
H21A C21 H21B 109.5
C20 C21 H21C 109.5
H21A C21 H21C 109.5
H21B C21 H21C 109.5
C20 C22 H22A 109.5
C20 C22 H22B 109.5
H22A C22 H22B 109.5
C20 C22 H22C 109.5
H22A C22 H22C 109.5
H22B C22 H22C 109.5
C25 C23 C24 110.6(3)
C25 C23 P1 116.1(2)
C24 C23 P1 115.2(3)
C25 C23 H23 104.5
C24 C23 H23 104.5
P1 C23 H23 104.5
C23 C24 H24A 109.5
C23 C24 H24B 109.5
H24A C24 H24B 109.5
C23 C24 H24C 109.5
H24A C24 H24C 109.5
H24B C24 H24C 109.5
C23 C25 H25A 109.5
C23 C25 H25B 109.5
H25A C25 H25B 109.5
C23 C25 H25C 109.5
H25A C25 H25C 109.5
H25B C25 H25C 109.5
C28 C26 C27 110.5(3)
C28 C26 P1 114.1(3)
C27 C26 P1 113.0(3)
C28 C26 H26 106.2
C27 C26 H26 106.2
P1 C26 H26 106.2
C26 C27 H27A 109.5
C26 C27 H27B 109.5
H27A C27 H27B 109.5
C26 C27 H27C 109.5
H27A C27 H27C 109.5
H27B C27 H27C 109.5
C26 C28 H28A 109.5
C26 C28 H28B 109.5
H28A C28 H28B 109.5
C26 C28 H28C 109.5
H28A C28 H28C 109.5
H28B C28 H28C 109.5
C31 C29 C30 108.3(3)
C31 C29 P1 112.4(3)
C30 C29 P1 118.8(3)
C31 C29 H29 105.4
C30 C29 H29 105.4
P1 C29 H29 105.4
C29 C30 H30A 109.5
C29 C30 H30B 109.5
H30A C30 H30B 109.5
C29 C30 H30C 109.5
H30A C30 H30C 109.5
H30B C30 H30C 109.5
C29 C31 H31A 109.5
C29 C31 H31B 109.5
H31A C31 H31B 109.5
C29 C31 H31C 109.5
H31A C31 H31C 109.5
H31B C31 H31C 109.5
Cl3 C32 Cl2 114.2(4)
Cl3 C32 H32A 108.7
Cl2 C32 H32A 108.7
Cl3 C32 H32B 108.7
Cl2 C32 H32B 108.7
H32A C32 H32B 107.6
F3 B1 F1 111.3(6)
F3 B1 F4 110.6(7)
F1 B1 F4 108.8(6)
F3 B1 F2 106.4(6)
F1 B1 F2 111.9(4)
F4 B1 F2 107.8(5)
C1 N1 C2 112.0(3)
C1 N1 H1N 124.0
C2 N1 H1N 124.0
C3 N2 C1 112.0(2)
C3 N2 C4 129.6(2)
C1 N2 C4 118.4(2)
C8 N3 C4 122.5(2)
C8 N3 Ir1 120.49(19)
C4 N3 Ir1 116.61(18)
C9 N4 C11 116.8(2)
C9 N4 Ir1 114.35(19)
C11 N4 Ir1 127.91(16)
C29 P1 C26 103.43(17)
C29 P1 C23 106.73(15)
C26 P1 C23 100.84(16)
C29 P1 Ir1 114.43(11)
C26 P1 Ir1 116.75(11)
C23 P1 Ir1 113.20(11)
C1 Ir1 N3 78.94(10)
C1 Ir1 N4 152.93(10)
N3 Ir1 N4 74.40(9)
C1 Ir1 P1 97.00(8)
N3 Ir1 P1 175.70(7)
N4 Ir1 P1 109.51(6)
C1 Ir1 Cl1 92.24(8)
N3 Ir1 Cl1 82.45(7)
N4 Ir1 Cl1 88.92(6)
P1 Ir1 Cl1 99.23(3)
C1 Ir1 H1 78.5
N3 Ir1 H1 85.2
N4 Ir1 H1 94.5
P1 Ir1 H1 92.6
Cl1 Ir1 H1 165.8

loop_
_geom_bond_atom_site_label_1
_geom_bond_atom_site_label_2
_geom_bond_distance
C1 N1 1.348(4)
C1 N2 1.391(3)
C1 Ir1 1.973(3)
C2 C3 1.335(5)
C2 N1 1.392(4)
C2 H2 0.9500
C3 N2 1.386(4)
C3 H3 0.9500
C4 N3 1.334(4)
C4 C5 1.391(4)
C4 N2 1.394(4)
C5 C6 1.382(5)
C5 H5 0.9500
C6 C7 1.394(5)
C6 H6 0.9500
C7 C8 1.380(4)
C7 H7 0.9500
C8 N3 1.332(4)
C8 C9 1.469(4)
C9 N4 1.297(3)
C9 C10 1.498(4)
C10 H10A 0.9800
C10 H10B 0.9800
C10 H10C 0.9800
C11 C12 1.399(4)
C11 C16 1.402(4)
C11 N4 1.458(3)
C12 C13 1.404(4)
C12 C17 1.513(4)
C13 C14 1.375(5)
C13 H13 0.9500
C14 C15 1.371(6)
C14 H14 0.9500
C15 C16 1.406(5)
C15 H15 0.9500
C16 C20 1.511(5)
C17 C18 1.520(5)
C17 C19 1.541(5)
C17 H17 1.0000
C18 H18A 0.9800
C18 H18B 0.9800
C18 H18C 0.9800
C19 H19A 0.9800
C19 H19B 0.9800
C19 H19C 0.9800
C20 C21 1.529(6)
C20 C22 1.550(6)
C20 H20 1.0000
C21 H21A 0.9800
C21 H21B 0.9800
C21 H21C 0.9800
C22 H22A 0.9800
C22 H22B 0.9800
C22 H22C 0.9800
C23 C25 1.502(5)
C23 C24 1.533(5)
C23 P1 1.864(3)
C23 H23 1.0000
C24 H24A 0.9800
C24 H24B 0.9800
C24 H24C 0.9800
C25 H25A 0.9800
C25 H25B 0.9800
C25 H25C 0.9800
C26 C28 1.518(5)
C26 C27 1.523(5)
C26 P1 1.858(3)
C26 H26 1.0000
C27 H27A 0.9800
C27 H27B 0.9800
C27 H27C 0.9800
C28 H28A 0.9800
C28 H28B 0.9800
C28 H28C 0.9800
C29 C31 1.496(6)
C29 C30 1.553(5)
C29 P1 1.853(3)
C29 H29 1.0000
C30 H30A 0.9800
C30 H30B 0.9800
C30 H30C 0.9800
C31 H31A 0.9800
C31 H31B 0.9800
C31 H31C 0.9800
C32 Cl3 1.704(6)
C32 Cl2 1.772(6)
C32 H32A 0.9900
C32 H32B 0.9900
B1 F3 1.292(9)
B1 F1 1.333(6)
B1 F4 1.340(9)
B1 F2 1.390(6)
N1 H1N 0.8800
N3 Ir1 2.052(2)
N4 Ir1 2.206(2)
P1 Ir1 2.3259(9)
Cl1 Ir1 2.4872(10)
Ir1 H1 1.6827

loop_
_geom_hbond_atom_site_label_D
_geom_hbond_atom_site_label_H
_geom_hbond_atom_site_label_A
_geom_hbond_distance_DH
_geom_hbond_distance_HA
_geom_hbond_distance_DA
_geom_hbond_angle_DHA
_geom_hbond_site_symmetry_A
N1 H1N F2 0.88 2.03 2.801(4) 145.6 1_545

loop_
_geom_torsion_atom_site_label_1
_geom_torsion_atom_site_label_2
_geom_torsion_atom_site_label_3
_geom_torsion_atom_site_label_4
_geom_torsion
N1 C2 C3 N2 0.1(4)
N3 C4 C5 C6 -1.4(4)
N2 C4 C5 C6 177.1(3)
C4 C5 C6 C7 0.3(5)
C5 C6 C7 C8 0.8(5)
C6 C7 C8 N3 -0.8(5)
C6 C7 C8 C9 175.3(3)
N3 C8 C9 N4 -3.9(4)
C7 C8 C9 N4 179.7(3)
N3 C8 C9 C10 172.9(3)
C7 C8 C9 C10 -3.4(5)
C16 C11 C12 C13 3.8(4)
N4 C11 C12 C13 -175.6(2)
C16 C11 C12 C17 -174.6(3)
N4 C11 C12 C17 6.0(4)
C11 C12 C13 C14 -1.9(5)
C17 C12 C13 C14 176.6(3)
C12 C13 C14 C15 -0.4(5)
C13 C14 C15 C16 1.0(6)
C12 C11 C16 C15 -3.2(5)
N4 C11 C16 C15 176.1(3)
C12 C11 C16 C20 176.6(3)
N4 C11 C16 C20 -4.1(4)
C14 C15 C16 C11 0.8(5)
C14 C15 C16 C20 -179.0(4)
C11 C12 C17 C18 -111.6(3)
C13 C12 C17 C18 70.1(4)
C11 C12 C17 C19 125.1(3)
C13 C12 C17 C19 -53.2(4)
C11 C16 C20 C21 -78.1(5)
C15 C16 C20 C21 101.7(5)
C11 C16 C20 C22 157.0(3)
C15 C16 C20 C22 -23.2(5)
N2 C1 N1 C2 0.8(3)
Ir1 C1 N1 C2 -176.6(3)
C3 C2 N1 C1 -0.6(4)
C2 C3 N2 C1 0.5(3)
C2 C3 N2 C4 -179.9(3)
N1 C1 N2 C3 -0.8(3)
Ir1 C1 N2 C3 177.54(19)
N1 C1 N2 C4 179.5(2)
Ir1 C1 N2 C4 -2.2(3)
N3 C4 N2 C3 -175.6(3)
C5 C4 N2 C3 5.8(5)
N3 C4 N2 C1 4.1(3)
C5 C4 N2 C1 -174.5(3)
C7 C8 N3 C4 -0.2(4)
C9 C8 N3 C4 -176.9(2)
C7 C8 N3 Ir1 -173.2(2)
C9 C8 N3 Ir1 10.1(3)
C5 C4 N3 C8 1.4(4)
N2 C4 N3 C8 -177.3(2)
C5 C4 N3 Ir1 174.6(2)
N2 C4 N3 Ir1 -4.1(3)
C8 C9 N4 C11 166.5(2)
C10 C9 N4 C11 -10.0(4)
C8 C9 N4 Ir1 -3.2(3)
C10 C9 N4 Ir1 -179.8(3)
C12 C11 N4 C9 -73.8(3)
C16 C11 N4 C9 106.8(3)
C12 C11 N4 Ir1 94.3(3)
C16 C11 N4 Ir1 -85.1(3)
C31 C29 P1 C26 160.4(2)
C30 C29 P1 C26 32.5(4)
C31 C29 P1 C23 54.5(3)
C30 C29 P1 C23 -73.4(4)
C31 C29 P1 Ir1 -71.5(3)
C30 C29 P1 Ir1 160.5(3)
C28 C26 P1 C29 57.1(3)
C27 C26 P1 C29 -175.5(3)
C28 C26 P1 C23 167.4(3)
C27 C26 P1 C23 -65.2(3)
C28 C26 P1 Ir1 -69.5(3)
C27 C26 P1 Ir1 57.9(3)
C25 C23 P1 C29 -83.0(3)
C24 C23 P1 C29 48.6(3)
C25 C23 P1 C26 169.3(3)
C24 C23 P1 C26 -59.1(3)
C25 C23 P1 Ir1 43.8(3)
C24 C23 P1 Ir1 175.4(2)

loop_
_platon_squeeze_void_nr
_platon_squeeze_void_average_x
_platon_squeeze_void_average_y
_platon_squeeze_void_average_z
_platon_squeeze_void_volume
_platon_squeeze_void_count_electrons
1 0.000 0.500 0.000 174.0 34.0
